data_7124130
loop_
_publ_author_name
'Lama, Prem'
'Hazra, Arpan'
'Barbour, Len'

_publ_section_title
;
 Accordion and layer-sliding motion to produce anomalous thermal expansion
 behaviour in 2D-coordination polymers
;
_journal_name_full 'Chemical Communications'
_journal_paper_doi 10.1039/C9CC06634A
_journal_year 2019
_chemical_formula_sum 'C21 H18 N2 O4 Zn'
_chemical_formula_weight 427.74
_space_group_crystal_system orthorhombic
_space_group_IT_number 61
_space_group_name_Hall '-P 2ac 2ab'
_space_group_name_H-M_alt 'P b c a'
_symmetry_space_group_name_Hall '-P 2ac 2ab'
_symmetry_space_group_name_H-M 'P b c a'
_atom_sites_solution_hydrogens geom
_audit_creation_method SHELXL-2016/6
_audit_update_record
;
2019-08-14 deposited with the CCDC.    2019-09-09 downloaded from the CCDC.
;
_cell_angle_alpha 90
_cell_angle_beta 90
_cell_angle_gamma 90
_cell_formula_units_Z 8
_cell_length_a 11.7441(32)
_cell_length_b 16.3205(45)
_cell_length_c 19.6453(54)
_cell_measurement_reflns_used 9932
_cell_measurement_temperature 120(2)
_cell_measurement_theta_max 26.00
_cell_measurement_theta_min 2.37
_cell_volume 3765.4(18)
_computing_cell_refinement 'Bruker SAINT'
_computing_data_collection 'Bruker APEX2'
_computing_data_reduction 'Bruker SAINT'
_computing_molecular_graphics 'Bruker SHELXTL'
_computing_publication_material 'Bruker SHELXTL'
_computing_structure_refinement 'SHELXL-2016/6 (Sheldrick, 2016)'
_computing_structure_solution 'SHELXL-2016/6 (Sheldrick, 2016)'
_diffrn_ambient_temperature 120(2)
_diffrn_measured_fraction_theta_full 0.996
_diffrn_measured_fraction_theta_max 0.996
_diffrn_measurement_device_type 'Bruker APEX-II CCD'
_diffrn_measurement_method '\f and \w scans'
_diffrn_radiation_type MoK\a
_diffrn_radiation_wavelength 0.71073
_diffrn_reflns_av_R_equivalents 0.0428
_diffrn_reflns_av_unetI/netI 0.0163
_diffrn_reflns_Laue_measured_fraction_full 0.996
_diffrn_reflns_Laue_measured_fraction_max 0.996
_diffrn_reflns_limit_h_max 13
_diffrn_reflns_limit_h_min -13
_diffrn_reflns_limit_k_max 19
_diffrn_reflns_limit_k_min -19
_diffrn_reflns_limit_l_max 23
_diffrn_reflns_limit_l_min -23
_diffrn_reflns_number 50637
_diffrn_reflns_point_group_measured_fraction_full 0.996
_diffrn_reflns_point_group_measured_fraction_max 0.996
_diffrn_reflns_theta_full 24.997
_diffrn_reflns_theta_max 24.997
_diffrn_reflns_theta_min 2.073
_exptl_absorpt_coefficient_mu 1.335
_exptl_absorpt_correction_T_max 0.885
_exptl_absorpt_correction_T_min 0.466
_exptl_absorpt_correction_type multi-scan
_exptl_absorpt_process_details SADABS
_exptl_crystal_colour colorless
_exptl_crystal_density_diffrn 1.509
_exptl_crystal_description block
_exptl_crystal_F_000 1760
_exptl_crystal_size_max 0.676
_exptl_crystal_size_mid 0.162
_exptl_crystal_size_min 0.094
_refine_diff_density_max 0.787
_refine_diff_density_min -0.515
_refine_diff_density_rms 0.066
_refine_ls_extinction_method none
_refine_ls_goodness_of_fit_ref 1.094
_refine_ls_hydrogen_treatment constr
_refine_ls_matrix_type full
_refine_ls_number_parameters 253
_refine_ls_number_reflns 3303
_refine_ls_number_restraints 0
_refine_ls_restrained_S_all 1.094
_refine_ls_R_factor_all 0.0400
_refine_ls_R_factor_gt 0.0334
_refine_ls_shift/su_max 0.001
_refine_ls_shift/su_mean 0.000
_refine_ls_structure_factor_coef Fsqd
_refine_ls_weighting_details 'w=1/[\s^2^(Fo^2^)+(0.0366P)^2^+6.7063P] where P=(Fo^2^+2Fc^2^)/3'
_refine_ls_weighting_scheme calc
_refine_ls_wR_factor_gt 0.0838
_refine_ls_wR_factor_ref 0.0896
_reflns_Friedel_coverage 0.000
_reflns_number_gt 2914
_reflns_number_total 3303
_reflns_threshold_expression 'I > 2\s(I)'
_cod_data_source_file c9cc06634a3.cif
_cod_data_source_block 1_120K
_cod_original_cell_volume 3765.41(18)
_cod_database_code 7124130
_shelx_shelxl_version_number 2016/6
_shelx_space_group_comment
;
The symmetry employed for this shelxl refinement is uniquely defined
by the following loop, which should always be used as a source of
symmetry information in preference to the above space-group names.
They are only intended as comments.
;
_shelx_estimated_absorpt_t_min 0.466
_shelx_estimated_absorpt_t_max 0.885

loop_
_space_group_symop_operation_xyz
'x, y, z'
'-x+1/2, -y, z+1/2'
'x+1/2, -y+1/2, -z'
'-x, y+1/2, -z+1/2'
'-x, -y, -z'
'x-1/2, y, -z-1/2'
'-x-1/2, y-1/2, z'
'x, -y-1/2, z-1/2'

loop_
_atom_site_label
_atom_site_type_symbol
_atom_site_fract_x
_atom_site_fract_y
_atom_site_fract_z
_atom_site_U_iso_or_equiv
_atom_site_adp_type
_atom_site_occupancy
_atom_site_site_symmetry_order
_atom_site_calc_flag
_atom_site_refinement_flags_posn
_atom_site_refinement_flags_adp
Zn1 Zn 0.03278(3) 0.11059(2) 0.37229(2) 0.01876(11) Uani 1 1 d . .
O1 O -0.01634(17) 0.15568(12) 0.46220(10) 0.0277(4) Uani 1 1 d . .
O2 O 0.13276(18) 0.23059(12) 0.43283(10) 0.0296(5) Uani 1 1 d . .
O3 O 0.01195(19) 0.32399(12) 0.79008(10) 0.0320(5) Uani 1 1 d . .
O4 O 0.1098(2) 0.42747(16) 0.74680(13) 0.0546(7) Uani 1 1 d . .
N1 N 0.18201(19) 0.04802(13) 0.39023(11) 0.0213(5) Uani 1 1 d . .
N2 N 0.91254(19) 0.01843(14) 0.36589(11) 0.0207(5) Uani 1 1 d . .
C1 C 0.0601(2) 0.21044(15) 0.47455(14) 0.0235(6) Uani 1 1 d . .
C2 C 0.0595(2) 0.24810(15) 0.54448(13) 0.0215(6) Uani 1 1 d . .
C3 C 0.1479(2) 0.30021(17) 0.56334(14) 0.0256(6) Uani 1 1 d . .
H3 H 0.206823 0.312577 0.531820 0.031 Uiso 1 1 calc R U
C4 C 0.1501(2) 0.33392(19) 0.62773(14) 0.0290(6) Uani 1 1 d . .
H4 H 0.209056 0.371043 0.639815 0.035 Uiso 1 1 calc R U
C5 C 0.0669(3) 0.31397(17) 0.67489(14) 0.0274(6) Uani 1 1 d . .
C6 C -0.0202(2) 0.26077(17) 0.65689(14) 0.0268(6) Uani 1 1 d . .
H6 H -0.076571 0.246019 0.689310 0.032 Uiso 1 1 calc R U
C7 C -0.0245(2) 0.22911(16) 0.59130(14) 0.0248(6) Uani 1 1 d . .
H7 H -0.085630 0.194206 0.578481 0.030 Uiso 1 1 calc R U
C8 C 0.0658(3) 0.3576(2) 0.74270(16) 0.0354(7) Uani 1 1 d . .
C9 C 0.2807(2) 0.08820(17) 0.39523(15) 0.0271(6) Uani 1 1 d . .
H9 H 0.279999 0.146363 0.393340 0.033 Uiso 1 1 calc R U
C10 C 0.3836(2) 0.04874(17) 0.40300(15) 0.0276(6) Uani 1 1 d . .
H10 H 0.451687 0.079824 0.406732 0.033 Uiso 1 1 calc R U
C11 C 0.3882(2) -0.03532(16) 0.40538(14) 0.0225(6) Uani 1 1 d . .
C12 C 0.2861(2) -0.07729(17) 0.39969(16) 0.0290(7) Uani 1 1 d . .
H12 H 0.284997 -0.135474 0.400872 0.035 Uiso 1 1 calc R U
C13 C 0.1859(2) -0.03371(17) 0.39226(16) 0.0282(6) Uani 1 1 d . .
H13 H 0.116517 -0.063322 0.388430 0.034 Uiso 1 1 calc R U
C14 C 0.5003(2) -0.07946(17) 0.41231(15) 0.0252(6) Uani 1 1 d . .
H14A H 0.494835 -0.119677 0.449891 0.030 Uiso 1 1 calc R U
H14B H 0.560313 -0.039373 0.424350 0.030 Uiso 1 1 calc R U
C15 C 0.5347(2) -0.12403(18) 0.34707(16) 0.0274(6) Uani 1 1 d . .
H15A H 0.537472 -0.084241 0.309070 0.033 Uiso 1 1 calc R U
H15B H 0.476324 -0.165703 0.335972 0.033 Uiso 1 1 calc R U
C16 C 0.6510(2) -0.16603(17) 0.35379(17) 0.0304(7) Uani 1 1 d . .
H16A H 0.651536 -0.200695 0.395145 0.036 Uiso 1 1 calc R U
H16B H 0.663760 -0.202009 0.313947 0.036 Uiso 1 1 calc R U
C17 C 0.7461(2) -0.10401(17) 0.35822(15) 0.0245(6) Uani 1 1 d . .
C18 C 0.7879(2) -0.07672(17) 0.42004(15) 0.0266(6) Uani 1 1 d . .
H18 H 0.760404 -0.099929 0.461228 0.032 Uiso 1 1 calc R U
C19 C 0.8693(2) -0.01606(17) 0.42204(14) 0.0236(6) Uani 1 1 d . .
H19 H 0.895859 0.002125 0.465141 0.028 Uiso 1 1 calc R U
C20 C 0.8729(3) -0.00876(19) 0.30588(15) 0.0307(7) Uani 1 1 d . .
H20 H 0.902642 0.014473 0.265252 0.037 Uiso 1 1 calc R U
C21 C 0.7913(3) -0.06880(19) 0.30073(15) 0.0323(7) Uani 1 1 d . .
H21 H 0.765890 -0.086057 0.257107 0.039 Uiso 1 1 calc R U

loop_
_atom_site_aniso_label
_atom_site_aniso_U_11
_atom_site_aniso_U_22
_atom_site_aniso_U_33
_atom_site_aniso_U_23
_atom_site_aniso_U_13
_atom_site_aniso_U_12
Zn1 0.02162(18) 0.01777(17) 0.01688(17) 0.00050(11) -0.00011(12) 0.00159(12)
O1 0.0356(11) 0.0246(10) 0.0229(10) -0.0060(8) -0.0024(8) 0.0002(9)
O2 0.0427(12) 0.0219(10) 0.0241(10) -0.0014(8) 0.0074(9) 0.0041(9)
O3 0.0464(13) 0.0268(11) 0.0227(10) -0.0025(8) 0.0005(9) -0.0009(10)
O4 0.0677(18) 0.0494(15) 0.0469(14) -0.0172(12) 0.0111(13) -0.0207(14)
N1 0.0216(12) 0.0189(11) 0.0236(11) 0.0011(9) -0.0007(9) -0.0003(9)
N2 0.0198(11) 0.0226(11) 0.0198(11) -0.0016(9) 0.0006(9) 0.0018(9)
C1 0.0346(15) 0.0130(12) 0.0230(14) 0.0002(11) -0.0056(12) 0.0083(12)
C2 0.0283(14) 0.0154(13) 0.0209(13) 0.0002(10) -0.0021(11) 0.0062(11)
C3 0.0230(14) 0.0272(14) 0.0265(14) -0.0019(12) 0.0013(11) 0.0038(12)
C4 0.0254(15) 0.0338(16) 0.0278(15) -0.0072(12) -0.0040(12) -0.0024(13)
C5 0.0315(16) 0.0262(15) 0.0244(14) -0.0022(12) -0.0052(12) 0.0028(12)
C6 0.0330(16) 0.0225(14) 0.0248(14) 0.0023(11) 0.0066(12) 0.0015(12)
C7 0.0316(15) 0.0173(13) 0.0253(14) -0.0004(11) -0.0010(12) -0.0026(12)
C8 0.0353(17) 0.0397(18) 0.0313(17) -0.0060(14) 0.0034(14) -0.0017(15)
C9 0.0251(15) 0.0170(13) 0.0392(16) -0.0001(12) 0.0008(12) -0.0032(11)
C10 0.0187(14) 0.0245(14) 0.0398(16) 0.0014(12) 0.0002(12) -0.0058(12)
C11 0.0202(14) 0.0242(14) 0.0232(13) 0.0036(11) -0.0007(11) -0.0015(11)
C12 0.0242(15) 0.0163(13) 0.0465(18) 0.0045(12) -0.0025(13) -0.0008(12)
C13 0.0189(14) 0.0218(14) 0.0440(17) 0.0012(12) -0.0018(12) -0.0039(11)
C14 0.0181(13) 0.0229(14) 0.0346(16) 0.0059(12) -0.0048(11) -0.0011(11)
C15 0.0192(14) 0.0236(14) 0.0392(17) 0.0007(12) -0.0052(12) -0.0017(11)
C16 0.0203(14) 0.0207(14) 0.0500(19) -0.0031(13) -0.0021(13) 0.0004(12)
C17 0.0181(13) 0.0200(14) 0.0355(16) -0.0024(11) -0.0018(12) 0.0059(11)
C18 0.0214(14) 0.0288(15) 0.0295(15) 0.0081(12) -0.0014(11) 0.0016(12)
C19 0.0201(13) 0.0287(14) 0.0219(13) 0.0018(11) -0.0024(11) 0.0012(12)
C20 0.0320(16) 0.0387(17) 0.0213(14) -0.0034(12) 0.0032(12) -0.0061(14)
C21 0.0291(16) 0.0392(17) 0.0285(15) -0.0089(13) -0.0025(12) -0.0060(14)

loop_
_atom_type_symbol
_atom_type_description
_atom_type_scat_dispersion_real
_atom_type_scat_dispersion_imag
_atom_type_scat_source
C C 0.0033 0.0016 'International Tables Vol C Tables 4.2.6.8 and 6.1.1.4'
H H 0.0000 0.0000 'International Tables Vol C Tables 4.2.6.8 and 6.1.1.4'
N N 0.0061 0.0033 'International Tables Vol C Tables 4.2.6.8 and 6.1.1.4'
O O 0.0106 0.0060 'International Tables Vol C Tables 4.2.6.8 and 6.1.1.4'
Zn Zn 0.2839 1.4301 'International Tables Vol C Tables 4.2.6.8 and 6.1.1.4'

loop_
_geom_angle_atom_site_label_1
_geom_angle_atom_site_label_2
_geom_angle_atom_site_label_3
_geom_angle
_geom_angle_site_symmetry_1
_geom_angle_site_symmetry_3
O3 Zn1 O1 119.59(9) 8_565 .
O3 Zn1 N1 121.32(9) 8_565 .
O1 Zn1 N1 106.09(9) . .
O3 Zn1 N2 105.20(9) 8_565 1_455
O1 Zn1 N2 97.15(8) . 1_455
N1 Zn1 N2 103.36(9) . 1_455
C1 O1 Zn1 102.74(17) . .
C8 O3 Zn1 108.20(19) . 8_566
C13 N1 C9 117.3(2) . .
C13 N1 Zn1 121.97(19) . .
C9 N1 Zn1 120.54(18) . .
C19 N2 C20 116.9(2) . .
C19 N2 Zn1 121.01(18) . 1_655
C20 N2 Zn1 122.04(19) . 1_655
O2 C1 O1 122.9(3) . .
O2 C1 C2 120.2(3) . .
O1 C1 C2 116.9(2) . .
C7 C2 C3 119.5(2) . .
C7 C2 C1 121.2(3) . .
C3 C2 C1 119.3(2) . .
C4 C3 C2 120.1(3) . .
C4 C3 H3 120.0 . .
C2 C3 H3 120.0 . .
C3 C4 C5 120.4(3) . .
C3 C4 H4 119.8 . .
C5 C4 H4 119.8 . .
C4 C5 C6 119.8(3) . .
C4 C5 C8 119.0(3) . .
C6 C5 C8 120.9(3) . .
C5 C6 C7 119.8(3) . .
C5 C6 H6 120.1 . .
C7 C6 H6 120.1 . .
C2 C7 C6 120.4(3) . .
C2 C7 H7 119.8 . .
C6 C7 H7 119.8 . .
O3 C8 O4 123.9(3) . .
O3 C8 C5 117.0(3) . .
O4 C8 C5 118.8(3) . .
N1 C9 C10 122.7(3) . .
N1 C9 H9 118.7 . .
C10 C9 H9 118.7 . .
C11 C10 C9 120.4(3) . .
C11 C10 H10 119.8 . .
C9 C10 H10 119.8 . .
C10 C11 C12 117.2(3) . .
C10 C11 C14 121.0(2) . .
C12 C11 C14 121.8(2) . .
C13 C12 C11 119.4(3) . .
C13 C12 H12 120.3 . .
C11 C12 H12 120.3 . .
N1 C13 C12 123.1(3) . .
N1 C13 H13 118.5 . .
C12 C13 H13 118.5 . .
C11 C14 C15 112.5(2) . .
C11 C14 H14A 109.1 . .
C15 C14 H14A 109.1 . .
C11 C14 H14B 109.1 . .
C15 C14 H14B 109.1 . .
H14A C14 H14B 107.8 . .
C14 C15 C16 112.1(2) . .
C14 C15 H15A 109.2 . .
C16 C15 H15A 109.2 . .
C14 C15 H15B 109.2 . .
C16 C15 H15B 109.2 . .
H15A C15 H15B 107.9 . .
C17 C16 C15 111.3(2) . .
C17 C16 H16A 109.4 . .
C15 C16 H16A 109.4 . .
C17 C16 H16B 109.4 . .
C15 C16 H16B 109.4 . .
H16A C16 H16B 108.0 . .
C21 C17 C18 116.7(3) . .
C21 C17 C16 121.3(3) . .
C18 C17 C16 121.9(3) . .
C19 C18 C17 120.2(3) . .
C19 C18 H18 119.9 . .
C17 C18 H18 119.9 . .
N2 C19 C18 122.8(3) . .
N2 C19 H19 118.6 . .
C18 C19 H19 118.6 . .
N2 C20 C21 122.8(3) . .
N2 C20 H20 118.6 . .
C21 C20 H20 118.6 . .
C17 C21 C20 120.5(3) . .
C17 C21 H21 119.8 . .
C20 C21 H21 119.8 . .

loop_
_geom_bond_atom_site_label_1
_geom_bond_atom_site_label_2
_geom_bond_distance
_geom_bond_site_symmetry_2
Zn1 O3 1.952(2) 8_565
Zn1 O1 1.999(2) .
Zn1 N1 2.059(2) .
Zn1 N2 2.067(2) 1_455
O1 C1 1.290(3) .
O2 C1 1.228(3) .
O3 C8 1.252(4) .
O4 C8 1.255(4) .
N1 C13 1.335(4) .
N1 C9 1.336(4) .
N2 C19 1.339(3) .
N2 C20 1.343(4) .
C1 C2 1.505(4) .
C2 C7 1.385(4) .
C2 C3 1.392(4) .
C3 C4 1.380(4) .
C3 H3 0.9500 .
C4 C5 1.386(4) .
C4 H4 0.9500 .
C5 C6 1.387(4) .
C5 C8 1.510(4) .
C6 C7 1.389(4) .
C6 H6 0.9500 .
C7 H7 0.9500 .
C9 C10 1.377(4) .
C9 H9 0.9500 .
C10 C11 1.374(4) .
C10 H10 0.9500 .
C11 C12 1.385(4) .
C11 C14 1.507(4) .
C12 C13 1.383(4) .
C12 H12 0.9500 .
C13 H13 0.9500 .
C14 C15 1.528(4) .
C14 H14A 0.9900 .
C14 H14B 0.9900 .
C15 C16 1.534(4) .
C15 H15A 0.9900 .
C15 H15B 0.9900 .
C16 C17 1.509(4) .
C16 H16A 0.9900 .
C16 H16B 0.9900 .
C17 C21 1.374(4) .
C17 C18 1.384(4) .
C18 C19 1.376(4) .
C18 H18 0.9500 .
C19 H19 0.9500 .
C20 C21 1.375(4) .
C20 H20 0.9500 .
C21 H21 0.9500 .
